data_4118903
loop_
_publ_author_name
'Maria E. Carroll'
'Bryan E. Barton'
'Thomas B. Rauchfuss'
'Patrick J. Carroll'

_publ_section_title
;
 Synthetic Models for the Active Site of the [FeFe]-Hydrogenase: Catalytic
 Proton Reduction and the Structure of the Doubly Protonated Intermediate
;
_journal_name_full 'Journal of the American Chemical Society'
_journal_page_first 18843
_journal_page_last 18852
_journal_paper_doi 10.1021/ja309216v
_journal_volume 134
_journal_year 2012
_chemical_formula_sum 'C57 H51 Cl2 Fe2 N O2 P4 S2'
_chemical_formula_weight 1152.59
_chemical_name_systematic
; 
 ? 
;
_space_group_IT_number 2
_symmetry_cell_setting triclinic
_symmetry_Int_Tables_number 2
_symmetry_space_group_name_Hall '-P 1'
_symmetry_space_group_name_H-M 'P -1'
_atom_sites_solution_hydrogens geom
_atom_sites_solution_primary direct
_atom_sites_solution_secondary difmap
_audit_creation_method SHELXL-97
_cell_angle_alpha 99.091(2)
_cell_angle_beta 97.712(2)
_cell_angle_gamma 106.3740(10)
_cell_formula_units_Z 2
_cell_length_a 10.6092(14)
_cell_length_b 12.5906(17)
_cell_length_c 21.136(3)
_cell_measurement_reflns_used 9929
_cell_measurement_temperature 193(2)
_cell_measurement_theta_max 26.04
_cell_measurement_theta_min 2.22
_cell_volume 2626.7(6)
_computing_cell_refinement 'Bruker SMART'
_computing_data_collection 'Bruker APEX2'
_computing_data_reduction 'Bruker SAINT'
_computing_molecular_graphics 'Bruker SHELXTL'
_computing_publication_material 'Bruker SHELXTL'
_computing_structure_refinement 'SHELXL-97 (Sheldrick, 1997)'
_computing_structure_solution 'SHELXS-97 (Sheldrick, 1990)'
_diffrn_ambient_temperature 193(2)
_diffrn_measured_fraction_theta_full 0.990
_diffrn_measured_fraction_theta_max 0.990
_diffrn_measurement_device 'CCD Area Detector'
_diffrn_measurement_device_type 'Bruker APEXII'
_diffrn_measurement_method 'phi and omega scans'
_diffrn_radiation_monochromator graphite
_diffrn_radiation_source 'fine-focus sealed tube'
_diffrn_radiation_type MoK\a
_diffrn_radiation_wavelength 0.71073
_diffrn_reflns_av_R_equivalents 0.1561
_diffrn_reflns_av_sigmaI/netI 0.1101
_diffrn_reflns_limit_h_max 13
_diffrn_reflns_limit_h_min -13
_diffrn_reflns_limit_k_max 15
_diffrn_reflns_limit_k_min -15
_diffrn_reflns_limit_l_max 26
_diffrn_reflns_limit_l_min -26
_diffrn_reflns_number 30526
_diffrn_reflns_theta_full 26.12
_diffrn_reflns_theta_max 26.12
_diffrn_reflns_theta_min 1.72
_exptl_absorpt_coefficient_mu 0.899
_exptl_absorpt_correction_T_max 0.9123
_exptl_absorpt_correction_T_min 0.8442
_exptl_absorpt_correction_type analytical
_exptl_crystal_colour green
_exptl_crystal_density_diffrn 1.457
_exptl_crystal_description prism
_exptl_crystal_F_000 1188
_exptl_crystal_size_max 0.295
_exptl_crystal_size_mid 0.232
_exptl_crystal_size_min 0.146
_refine_diff_density_max 0.715
_refine_diff_density_min -0.804
_refine_diff_density_rms 0.080
_refine_ls_extinction_method none
_refine_ls_goodness_of_fit_ref 0.949
_refine_ls_hydrogen_treatment constr
_refine_ls_matrix_type full
_refine_ls_number_parameters 641
_refine_ls_number_reflns 10362
_refine_ls_number_restraints 0
_refine_ls_restrained_S_all 0.949
_refine_ls_R_factor_all 0.0559
_refine_ls_R_factor_gt 0.0440
_refine_ls_shift/su_max 0.001
_refine_ls_shift/su_mean 0.000
_refine_ls_structure_factor_coef Fsqd
_refine_ls_weighting_details 'calc w=1/[\s^2^(Fo^2^)+(0.0261P)^2^+0.4300P] where P=(Fo^2^+2Fc^2^)/3'
_refine_ls_weighting_scheme calc
_refine_ls_wR_factor_gt 0.1149
_refine_ls_wR_factor_ref 0.1217
_reflns_number_gt 8068
_reflns_number_total 10362
_reflns_threshold_expression >2sigma(I)
_cod_data_source_file ja309216v_si_002_1.cif
_cod_data_source_block fm62t_0mg
_cod_database_code 4118903

loop_
_symmetry_equiv_pos_as_xyz
'x, y, z'
'-x, -y, -z'

loop_
_atom_site_label
_atom_site_type_symbol
_atom_site_fract_x
_atom_site_fract_y
_atom_site_fract_z
_atom_site_U_iso_or_equiv
_atom_site_adp_type
_atom_site_occupancy
_atom_site_symmetry_multiplicity
_atom_site_calc_flag
_atom_site_refinement_flags
_atom_site_disorder_assembly
_atom_site_disorder_group
Fe1 Fe 0.69552(4) 0.42159(3) 0.216787(18) 0.02092(11) Uani 1 1 d . . .
Fe2 Fe 0.75913(4) 0.61948(3) 0.293499(18) 0.02220(11) Uani 1 1 d . . .
S1 S 0.90455(7) 0.52216(6) 0.27077(3) 0.02490(16) Uani 1 1 d . A .
S2 S 0.70049(7) 0.58550(6) 0.18333(3) 0.02365(16) Uani 1 1 d . A .
P1 P 0.70722(7) 0.30562(6) 0.13058(3) 0.02289(16) Uani 1 1 d . . .
P2 P 0.68950(7) 0.28423(6) 0.27093(3) 0.02335(16) Uani 1 1 d . . .
P3 P 0.88438(7) 0.79613(6) 0.32879(3) 0.02618(17) Uani 1 1 d . . .
P4 P 0.58474(7) 0.67855(6) 0.31032(3) 0.02581(17) Uani 1 1 d . . .
O1 O 0.4047(2) 0.3465(2) 0.18859(12) 0.0450(6) Uani 1 1 d . . .
O2 O 0.7816(2) 0.5727(2) 0.42393(10) 0.0455(6) Uani 1 1 d . . .
N1 N 0.9749(4) 0.6633(5) 0.1795(3) 0.0313(16) Uani 0.575(10) 1 d P A 1
H1 H 0.9855 0.7298 0.2085 0.050 Uiso 0.575(10) 1 d P A 1
N1' N 0.9561(6) 0.5890(8) 0.1540(3) 0.033(2) Uani 0.425(10) 1 d P A 2
H1' H 0.9268 0.5141 0.1315 0.050 Uiso 0.425(10) 1 d P A 2
C1 C 0.5893(3) 0.2801(2) 0.05337(13) 0.0267(6) Uani 1 1 d . . .
C2 C 0.5236(3) 0.3583(2) 0.04274(14) 0.0297(6) Uani 1 1 d . . .
H2A H 0.5354 0.4221 0.0762 0.036 Uiso 1 1 calc R . .
C3 C 0.4403(3) 0.3434(3) -0.01705(14) 0.0335(7) Uani 1 1 d . . .
H3A H 0.3971 0.3981 -0.0244 0.040 Uiso 1 1 calc R . .
C4 C 0.4202(3) 0.2499(3) -0.06564(14) 0.0359(7) Uani 1 1 d . . .
H4A H 0.3631 0.2401 -0.1062 0.043 Uiso 1 1 calc R . .
C5 C 0.4847(3) 0.1692(3) -0.05465(14) 0.0337(7) Uani 1 1 d . . .
H5A H 0.4705 0.1040 -0.0876 0.040 Uiso 1 1 calc R . .
C6 C 0.5677(3) 0.1852(2) 0.00364(14) 0.0305(7) Uani 1 1 d . . .
H6A H 0.6118 0.1309 0.0107 0.037 Uiso 1 1 calc R . .
C7 C 0.8647(3) 0.3166(2) 0.10054(14) 0.0298(6) Uani 1 1 d . . .
C8 C 0.9707(3) 0.3031(3) 0.14182(18) 0.0418(8) Uani 1 1 d . . .
H8A H 0.9593 0.2855 0.1832 0.050 Uiso 1 1 calc R . .
C9 C 1.0936(4) 0.3155(3) 0.1222(2) 0.0601(12) Uani 1 1 d . . .
H9A H 1.1652 0.3054 0.1503 0.072 Uiso 1 1 calc R . .
C10 C 1.1124(4) 0.3423(3) 0.0628(3) 0.0654(12) Uani 1 1 d . . .
H10A H 1.1966 0.3509 0.0500 0.079 Uiso 1 1 calc R . .
C11 C 1.0082(4) 0.3567(3) 0.0217(2) 0.0618(11) Uani 1 1 d . . .
H11A H 1.0209 0.3749 -0.0194 0.074 Uiso 1 1 calc R . .
C12 C 0.8854(3) 0.3445(3) 0.04028(17) 0.0420(8) Uani 1 1 d . . .
H12A H 0.8146 0.3552 0.0120 0.050 Uiso 1 1 calc R . .
C13 C 0.6715(3) 0.1641(2) 0.14923(14) 0.0291(6) Uani 1 1 d . . .
H13A H 0.6588 0.0995 0.1162 0.035 Uiso 1 1 calc R . .
C14 C 0.6640(3) 0.1547(2) 0.20999(14) 0.0294(6) Uani 1 1 d . . .
H14A H 0.6459 0.0830 0.2219 0.035 Uiso 1 1 calc R . .
C15 C 0.5549(3) 0.2379(2) 0.31613(14) 0.0280(6) Uani 1 1 d . . .
C16 C 0.5289(3) 0.1325(3) 0.33509(16) 0.0376(7) Uani 1 1 d . . .
H16A H 0.5804 0.0843 0.3237 0.045 Uiso 1 1 calc R . .
C17 C 0.4294(3) 0.0991(3) 0.37003(17) 0.0400(8) Uani 1 1 d . . .
H17A H 0.4108 0.0270 0.3815 0.048 Uiso 1 1 calc R . .
C18 C 0.3566(3) 0.1697(3) 0.38844(17) 0.0433(8) Uani 1 1 d . . .
H18A H 0.2886 0.1465 0.4129 0.052 Uiso 1 1 calc R . .
C19 C 0.3821(3) 0.2736(3) 0.37150(17) 0.0432(8) Uani 1 1 d . . .
H19A H 0.3322 0.3223 0.3847 0.052 Uiso 1 1 calc R . .
C20 C 0.4805(3) 0.3078(3) 0.33506(15) 0.0331(7) Uani 1 1 d . . .
H20A H 0.4968 0.3794 0.3231 0.040 Uiso 1 1 calc R . .
C21 C 0.8295(3) 0.2781(2) 0.33075(13) 0.0272(6) Uani 1 1 d . . .
C22 C 0.9139(3) 0.2168(3) 0.31386(15) 0.0338(7) Uani 1 1 d . . .
H22A H 0.9047 0.1809 0.2697 0.041 Uiso 1 1 calc R . .
C23 C 1.0131(3) 0.2076(3) 0.36169(17) 0.0437(8) Uani 1 1 d . . .
H23A H 1.0699 0.1644 0.3498 0.052 Uiso 1 1 calc R . .
C24 C 1.0288(3) 0.2599(3) 0.42492(17) 0.0441(9) Uani 1 1 d . . .
H24A H 1.0957 0.2528 0.4572 0.053 Uiso 1 1 calc R . .
C25 C 0.9471(3) 0.3233(3) 0.44203(16) 0.0445(8) Uani 1 1 d . . .
H25A H 0.9593 0.3612 0.4860 0.053 Uiso 1 1 calc R . .
C26 C 0.8482(3) 0.3321(3) 0.39586(14) 0.0364(7) Uani 1 1 d . . .
H26A H 0.7920 0.3753 0.4084 0.044 Uiso 1 1 calc R . .
C27 C 0.5216(3) 0.3772(2) 0.20085(14) 0.0290(6) Uani 1 1 d . . .
C28 C 1.0137(3) 0.5883(3) 0.21668(15) 0.0336(7) Uani 1 1 d . . .
H28A H 1.1024 0.6305 0.2442 0.040 Uiso 0.575(10) 1 calc PR A 1
H28B H 1.0262 0.5263 0.1855 0.040 Uiso 0.575(10) 1 calc PR A 1
H28C H 1.0611 0.6678 0.2390 0.040 Uiso 0.425(10) 1 calc PR A 2
H28D H 1.0824 0.5495 0.2131 0.040 Uiso 0.425(10) 1 calc PR A 2
C29 C 0.8461(3) 0.6306(3) 0.14303(15) 0.0337(7) Uani 1 1 d . . .
H29A H 0.8389 0.5674 0.1069 0.040 Uiso 0.575(10) 1 calc PR A 1
H29B H 0.8367 0.6946 0.1230 0.040 Uiso 0.575(10) 1 calc PR A 1
H29C H 0.8116 0.6112 0.0954 0.040 Uiso 0.425(10) 1 calc PR A 2
H29D H 0.8815 0.7141 0.1555 0.040 Uiso 0.425(10) 1 calc PR A 2
C30 C 0.7706(3) 0.5895(2) 0.37178(14) 0.0305(7) Uani 1 1 d . . .
C31 C 1.0383(3) 0.8341(3) 0.39078(14) 0.0317(7) Uani 1 1 d . . .
C32 C 1.0872(3) 0.9393(3) 0.43321(15) 0.0411(8) Uani 1 1 d . . .
H32A H 1.0376 0.9915 0.4327 0.049 Uiso 1 1 calc R . .
C33 C 1.2080(4) 0.9681(3) 0.47624(16) 0.0516(10) Uani 1 1 d . . .
H33A H 1.2405 1.0399 0.5051 0.062 Uiso 1 1 calc R . .
C34 C 1.2817(4) 0.8939(3) 0.47776(17) 0.0542(10) Uani 1 1 d . . .
H34A H 1.3638 0.9139 0.5078 0.065 Uiso 1 1 calc R . .
C35 C 1.2353(4) 0.7911(3) 0.4356(2) 0.0655(12) Uani 1 1 d . . .
H35A H 1.2868 0.7404 0.4352 0.079 Uiso 1 1 calc R . .
C36 C 1.1114(4) 0.7603(3) 0.39280(18) 0.0507(9) Uani 1 1 d . . .
H36A H 1.0780 0.6875 0.3650 0.061 Uiso 1 1 calc R . .
C37 C 0.9410(3) 0.8895(2) 0.27293(14) 0.0284(6) Uani 1 1 d . . .
C38 C 1.0733(3) 0.9448(3) 0.27295(16) 0.0397(8) Uani 1 1 d . . .
H38A H 1.1411 0.9371 0.3045 0.048 Uiso 1 1 calc R . .
C39 C 1.1095(4) 1.0116(3) 0.22795(18) 0.0496(9) Uani 1 1 d . . .
H39A H 1.2011 1.0496 0.2290 0.060 Uiso 1 1 calc R . .
C40 C 1.0114(4) 1.0227(3) 0.18144(18) 0.0504(9) Uani 1 1 d . . .
H40A H 1.0355 1.0684 0.1506 0.061 Uiso 1 1 calc R . .
C41 C 0.8786(4) 0.9672(3) 0.18006(16) 0.0418(8) Uani 1 1 d . . .
H41A H 0.8114 0.9744 0.1480 0.050 Uiso 1 1 calc R . .
C42 C 0.8429(3) 0.9015(3) 0.22497(15) 0.0356(7) Uani 1 1 d . . .
H42A H 0.7511 0.8639 0.2236 0.043 Uiso 1 1 calc R . .
C43 C 0.7840(3) 0.8722(3) 0.36927(15) 0.0357(7) Uani 1 1 d . . .
H43A H 0.8235 0.9472 0.3940 0.043 Uiso 1 1 calc R . .
C44 C 0.6553(3) 0.8198(3) 0.36297(15) 0.0344(7) Uani 1 1 d . . .
H44A H 0.6003 0.8543 0.3852 0.041 Uiso 1 1 calc R . .
C45 C 0.4735(3) 0.7087(2) 0.24554(14) 0.0293(6) Uani 1 1 d . . .
C46 C 0.4546(4) 0.8146(3) 0.25019(17) 0.0434(8) Uani 1 1 d . . .
H46A H 0.5049 0.8742 0.2858 0.052 Uiso 1 1 calc R . .
C47 C 0.3635(4) 0.8343(3) 0.20367(18) 0.0502(9) Uani 1 1 d . . .
H47A H 0.3520 0.9071 0.2077 0.060 Uiso 1 1 calc R . .
C48 C 0.2888(3) 0.7485(3) 0.15108(17) 0.0441(8) Uani 1 1 d . . .
H48A H 0.2249 0.7617 0.1198 0.053 Uiso 1 1 calc R . .
C49 C 0.3085(3) 0.6437(3) 0.14485(16) 0.0400(8) Uani 1 1 d . . .
H49A H 0.2593 0.5850 0.1086 0.048 Uiso 1 1 calc R . .
C50 C 0.4003(3) 0.6236(3) 0.19148(14) 0.0334(7) Uani 1 1 d . . .
H50A H 0.4134 0.5513 0.1865 0.040 Uiso 1 1 calc R . .
C51 C 0.4621(3) 0.6126(2) 0.35812(14) 0.0303(6) Uani 1 1 d . . .
C52 C 0.3293(3) 0.5490(3) 0.33054(15) 0.0345(7) Uani 1 1 d . . .
H52A H 0.3002 0.5360 0.2847 0.041 Uiso 1 1 calc R . .
C53 C 0.2403(3) 0.5048(3) 0.36839(16) 0.0383(7) Uani 1 1 d . . .
H53A H 0.1505 0.4623 0.3487 0.046 Uiso 1 1 calc R . .
C54 C 0.2818(3) 0.5225(3) 0.43580(16) 0.0400(8) Uani 1 1 d . . .
H54A H 0.2205 0.4921 0.4621 0.048 Uiso 1 1 calc R . .
C55 C 0.4116(3) 0.5839(3) 0.46383(16) 0.0398(8) Uani 1 1 d . . .
H55A H 0.4400 0.5957 0.5097 0.048 Uiso 1 1 calc R . .
C56 C 0.5017(3) 0.6287(3) 0.42601(14) 0.0357(7) Uani 1 1 d . . .
H56A H 0.5914 0.6708 0.4462 0.043 Uiso 1 1 calc R . .
C57 C 0.7742(4) -0.0803(3) -0.0417(2) 0.0595(10) Uani 1 1 d . . .
H57A H 0.7187 -0.1387 -0.0220 0.071 Uiso 1 1 calc R . .
H57B H 0.8441 -0.1092 -0.0578 0.071 Uiso 1 1 calc R . .
Cl1 Cl 0.84955(12) 0.04213(11) 0.01730(6) 0.0802(4) Uani 1 1 d . . .
Cl2 Cl 0.67396(12) -0.05716(13) -0.10713(6) 0.0831(4) Uani 1 1 d . . .

loop_
_atom_site_aniso_label
_atom_site_aniso_U_11
_atom_site_aniso_U_22
_atom_site_aniso_U_33
_atom_site_aniso_U_23
_atom_site_aniso_U_13
_atom_site_aniso_U_12
Fe1 0.0179(2) 0.0208(2) 0.0249(2) 0.00700(15) 0.00138(15) 0.00730(16)
Fe2 0.0210(2) 0.0225(2) 0.0234(2) 0.00602(15) 0.00265(15) 0.00729(16)
S1 0.0197(4) 0.0254(4) 0.0299(4) 0.0083(3) 0.0018(3) 0.0073(3)
S2 0.0249(4) 0.0243(4) 0.0246(3) 0.0088(3) 0.0045(3) 0.0102(3)
P1 0.0205(4) 0.0236(4) 0.0254(3) 0.0060(3) 0.0011(3) 0.0091(3)
P2 0.0207(4) 0.0229(4) 0.0279(4) 0.0088(3) 0.0021(3) 0.0081(3)
P3 0.0254(4) 0.0236(4) 0.0274(4) 0.0038(3) 0.0037(3) 0.0057(3)
P4 0.0247(4) 0.0263(4) 0.0274(4) 0.0054(3) 0.0046(3) 0.0096(3)
O1 0.0214(12) 0.0528(15) 0.0619(15) 0.0191(12) 0.0028(10) 0.0117(10)
O2 0.0572(16) 0.0624(16) 0.0285(12) 0.0202(11) 0.0084(10) 0.0305(13)
N1 0.029(3) 0.031(4) 0.038(3) 0.013(3) 0.013(2) 0.009(2)
N1' 0.029(4) 0.036(5) 0.036(4) 0.008(3) 0.012(3) 0.011(3)
C1 0.0216(14) 0.0310(16) 0.0293(14) 0.0106(12) 0.0039(11) 0.0092(12)
C2 0.0328(17) 0.0279(16) 0.0288(15) 0.0075(12) 0.0015(12) 0.0110(13)
C3 0.0321(17) 0.0317(17) 0.0371(17) 0.0127(13) -0.0020(13) 0.0112(13)
C4 0.0353(18) 0.0407(18) 0.0272(15) 0.0123(13) -0.0039(13) 0.0064(14)
C5 0.0325(17) 0.0341(17) 0.0285(15) 0.0011(12) 0.0032(12) 0.0051(14)
C6 0.0301(16) 0.0317(16) 0.0332(15) 0.0094(12) 0.0047(12) 0.0140(13)
C7 0.0232(15) 0.0259(15) 0.0394(16) 0.0023(12) 0.0036(12) 0.0098(12)
C8 0.0298(18) 0.0362(18) 0.060(2) 0.0089(15) 0.0037(15) 0.0139(14)
C9 0.0260(19) 0.043(2) 0.108(4) 0.009(2) 0.002(2) 0.0147(16)
C10 0.041(2) 0.048(2) 0.114(4) 0.011(2) 0.039(2) 0.0149(19)
C11 0.055(3) 0.057(3) 0.079(3) 0.015(2) 0.039(2) 0.012(2)
C12 0.0356(19) 0.044(2) 0.050(2) 0.0134(16) 0.0167(15) 0.0120(16)
C13 0.0283(16) 0.0227(15) 0.0349(16) 0.0038(12) -0.0026(12) 0.0109(12)
C14 0.0287(16) 0.0217(15) 0.0381(16) 0.0068(12) 0.0008(12) 0.0103(12)
C15 0.0222(15) 0.0249(15) 0.0357(15) 0.0133(12) 0.0030(12) 0.0026(12)
C16 0.0350(18) 0.0318(17) 0.0510(19) 0.0188(14) 0.0106(15) 0.0114(14)
C17 0.0323(18) 0.0341(18) 0.055(2) 0.0230(15) 0.0100(15) 0.0046(14)
C18 0.0275(17) 0.052(2) 0.052(2) 0.0232(16) 0.0142(15) 0.0056(15)
C19 0.0373(19) 0.048(2) 0.054(2) 0.0192(16) 0.0182(16) 0.0187(16)
C20 0.0336(17) 0.0294(16) 0.0408(17) 0.0138(13) 0.0109(13) 0.0117(13)
C21 0.0221(15) 0.0292(16) 0.0314(15) 0.0144(12) 0.0020(11) 0.0066(12)
C22 0.0310(17) 0.0338(17) 0.0368(16) 0.0060(13) 0.0020(13) 0.0132(14)
C23 0.0333(18) 0.045(2) 0.057(2) 0.0126(16) -0.0019(16) 0.0227(16)
C24 0.0333(19) 0.050(2) 0.048(2) 0.0211(16) -0.0083(15) 0.0134(16)
C25 0.0388(19) 0.062(2) 0.0296(16) 0.0107(15) -0.0023(14) 0.0133(17)
C26 0.0351(18) 0.0438(19) 0.0347(16) 0.0131(14) 0.0062(13) 0.0165(15)
C27 0.0255(16) 0.0306(16) 0.0372(16) 0.0140(12) 0.0054(12) 0.0150(13)
C28 0.0240(16) 0.0324(17) 0.0474(18) 0.0136(14) 0.0111(13) 0.0085(13)
C29 0.0379(18) 0.0364(17) 0.0363(16) 0.0183(13) 0.0144(14) 0.0168(14)
C30 0.0288(16) 0.0322(17) 0.0314(16) 0.0064(12) 0.0025(12) 0.0125(13)
C31 0.0274(16) 0.0320(17) 0.0297(15) 0.0086(12) 0.0027(12) -0.0004(13)
C32 0.0366(19) 0.044(2) 0.0333(17) 0.0019(14) 0.0062(14) 0.0024(15)
C33 0.053(2) 0.049(2) 0.0322(18) -0.0011(15) 0.0036(16) -0.0100(18)
C34 0.046(2) 0.057(2) 0.042(2) 0.0174(17) -0.0138(17) -0.0057(19)
C35 0.048(2) 0.049(2) 0.086(3) 0.021(2) -0.024(2) 0.0086(19)
C36 0.040(2) 0.038(2) 0.061(2) 0.0040(17) -0.0129(17) 0.0051(16)
C37 0.0331(17) 0.0209(14) 0.0324(15) 0.0044(11) 0.0065(12) 0.0109(12)
C38 0.0346(19) 0.048(2) 0.0385(17) 0.0150(15) 0.0088(14) 0.0121(15)
C39 0.037(2) 0.061(2) 0.055(2) 0.0257(18) 0.0194(17) 0.0107(18)
C40 0.065(3) 0.049(2) 0.049(2) 0.0259(17) 0.0220(18) 0.0222(19)
C41 0.050(2) 0.0416(19) 0.0431(18) 0.0174(15) 0.0075(16) 0.0245(17)
C42 0.0345(18) 0.0310(17) 0.0423(18) 0.0102(13) 0.0033(14) 0.0121(14)
C43 0.0400(19) 0.0264(16) 0.0360(16) -0.0036(13) 0.0078(14) 0.0081(14)
C44 0.0350(18) 0.0308(17) 0.0369(16) -0.0011(13) 0.0100(13) 0.0123(14)
C45 0.0266(16) 0.0329(16) 0.0350(16) 0.0131(13) 0.0104(12) 0.0143(13)
C46 0.051(2) 0.0370(19) 0.050(2) 0.0123(15) 0.0089(16) 0.0246(16)
C47 0.056(2) 0.051(2) 0.061(2) 0.0266(19) 0.0143(19) 0.0339(19)
C48 0.0326(18) 0.061(2) 0.052(2) 0.0302(18) 0.0105(15) 0.0248(17)
C49 0.0326(18) 0.053(2) 0.0387(17) 0.0200(15) 0.0081(14) 0.0138(16)
C50 0.0320(17) 0.0358(17) 0.0359(16) 0.0119(13) 0.0062(13) 0.0138(14)
C51 0.0302(16) 0.0310(16) 0.0332(15) 0.0089(12) 0.0062(12) 0.0140(13)
C52 0.0313(17) 0.0355(18) 0.0366(17) 0.0123(13) 0.0032(13) 0.0092(14)
C53 0.0309(17) 0.0394(19) 0.0468(19) 0.0168(15) 0.0090(14) 0.0094(14)
C54 0.0398(19) 0.0432(19) 0.0465(19) 0.0232(15) 0.0177(15) 0.0157(16)
C55 0.041(2) 0.053(2) 0.0337(16) 0.0169(15) 0.0116(14) 0.0226(17)
C56 0.0308(17) 0.0468(19) 0.0317(16) 0.0093(14) 0.0040(13) 0.0154(15)
C57 0.058(3) 0.058(3) 0.070(3) 0.019(2) 0.026(2) 0.020(2)
Cl1 0.0656(7) 0.0905(9) 0.0768(7) -0.0098(6) -0.0042(6) 0.0347(7)
Cl2 0.0620(7) 0.1269(11) 0.0581(6) 0.0241(7) 0.0078(5) 0.0247(7)

loop_
_atom_type_symbol
_atom_type_description
_atom_type_scat_dispersion_real
_atom_type_scat_dispersion_imag
_atom_type_scat_source
C C 0.0033 0.0016 'International Tables Vol C Tables 4.2.6.8 and 6.1.1.4'
H H 0.0000 0.0000 'International Tables Vol C Tables 4.2.6.8 and 6.1.1.4'
N N 0.0061 0.0033 'International Tables Vol C Tables 4.2.6.8 and 6.1.1.4'
O O 0.0106 0.0060 'International Tables Vol C Tables 4.2.6.8 and 6.1.1.4'
P P 0.1023 0.0942 'International Tables Vol C Tables 4.2.6.8 and 6.1.1.4'
S S 0.1246 0.1234 'International Tables Vol C Tables 4.2.6.8 and 6.1.1.4'
Cl Cl 0.1484 0.1585 'International Tables Vol C Tables 4.2.6.8 and 6.1.1.4'
Fe Fe 0.3463 0.8444 'International Tables Vol C Tables 4.2.6.8 and 6.1.1.4'

loop_
_geom_angle_atom_site_label_1
_geom_angle_atom_site_label_2
_geom_angle_atom_site_label_3
_geom_angle
C27 Fe1 P1 93.35(10)
C27 Fe1 P2 88.81(9)
P1 Fe1 P2 87.66(3)
C27 Fe1 S1 157.36(10)
P1 Fe1 S1 109.29(3)
P2 Fe1 S1 91.95(3)
C27 Fe1 S2 90.83(9)
P1 Fe1 S2 105.30(3)
P2 Fe1 S2 167.04(3)
S1 Fe1 S2 83.45(3)
C27 Fe1 Fe2 103.74(10)
P1 Fe1 Fe2 153.30(3)
P2 Fe1 Fe2 112.70(3)
S1 Fe1 Fe2 55.35(2)
S2 Fe1 Fe2 54.90(2)
C30 Fe2 P3 93.34(10)
C30 Fe2 P4 88.66(10)
P3 Fe2 P4 87.06(3)
C30 Fe2 S2 157.61(10)
P3 Fe2 S2 109.00(3)
P4 Fe2 S2 93.84(3)
C30 Fe2 S1 89.72(10)
P3 Fe2 S1 105.04(3)
P4 Fe2 S1 167.87(3)
S2 Fe2 S1 83.18(3)
C30 Fe2 Fe1 103.69(10)
P3 Fe2 Fe1 152.65(3)
P4 Fe2 Fe1 114.20(3)
S2 Fe2 Fe1 55.16(2)
S1 Fe2 Fe1 54.65(2)
C28 S1 Fe1 112.78(10)
C28 S1 Fe2 110.83(10)
Fe1 S1 Fe2 70.00(2)
C29 S2 Fe2 112.76(10)
C29 S2 Fe1 109.96(10)
Fe2 S2 Fe1 69.94(2)
C13 P1 C1 102.26(13)
C13 P1 C7 99.97(13)
C1 P1 C7 100.78(13)
C13 P1 Fe1 107.74(10)
C1 P1 Fe1 120.35(9)
C7 P1 Fe1 122.34(9)
C15 P2 C14 101.58(14)
C15 P2 C21 98.06(13)
C14 P2 C21 100.44(13)
C15 P2 Fe1 120.89(9)
C14 P2 Fe1 106.79(10)
C21 P2 Fe1 125.20(9)
C43 P3 C37 99.45(14)
C43 P3 C31 102.36(14)
C37 P3 C31 100.67(13)
C43 P3 Fe2 107.46(11)
C37 P3 Fe2 122.15(9)
C31 P3 Fe2 121.16(10)
C44 P4 C45 100.04(13)
C44 P4 C51 99.22(14)
C45 P4 C51 100.48(13)
C44 P4 Fe2 105.81(10)
C45 P4 Fe2 123.72(10)
C51 P4 Fe2 122.78(9)
C29 N1 C28 119.3(4)
C29 N1 H1 106.7(4)
C28 N1 H1 106.9(4)
C28 N1' C29 120.7(6)
C28 N1' H1' 106.1(6)
C29 N1' H1' 106.1(6)
C2 C1 C6 118.8(2)
C2 C1 P1 119.5(2)
C6 C1 P1 121.7(2)
C1 C2 C3 120.1(3)
C1 C2 H2A 120.0
C3 C2 H2A 120.0
C4 C3 C2 120.6(3)
C4 C3 H3A 119.7
C2 C3 H3A 119.7
C3 C4 C5 119.5(3)
C3 C4 H4A 120.2
C5 C4 H4A 120.2
C6 C5 C4 119.6(3)
C6 C5 H5A 120.2
C4 C5 H5A 120.2
C5 C6 C1 121.4(3)
C5 C6 H6A 119.3
C1 C6 H6A 119.3
C8 C7 C12 118.7(3)
C8 C7 P1 117.9(2)
C12 C7 P1 123.3(2)
C9 C8 C7 119.9(4)
C9 C8 H8A 120.1
C7 C8 H8A 120.1
C10 C9 C8 120.8(4)
C10 C9 H9A 119.6
C8 C9 H9A 119.6
C9 C10 C11 119.8(4)
C9 C10 H10A 120.1
C11 C10 H10A 120.1
C12 C11 C10 120.2(4)
C12 C11 H11A 119.9
C10 C11 H11A 119.9
C11 C12 C7 120.6(3)
C11 C12 H12A 119.7
C7 C12 H12A 119.7
C14 C13 P1 118.0(2)
C14 C13 H13A 121.0
P1 C13 H13A 121.0
C13 C14 P2 118.2(2)
C13 C14 H14A 120.9
P2 C14 H14A 120.9
C20 C15 C16 118.4(3)
C20 C15 P2 120.8(2)
C16 C15 P2 120.7(2)
C17 C16 C15 120.5(3)
C17 C16 H16A 119.8
C15 C16 H16A 119.8
C16 C17 C18 120.2(3)
C16 C17 H17A 119.9
C18 C17 H17A 119.9
C19 C18 C17 120.2(3)
C19 C18 H18A 119.9
C17 C18 H18A 119.9
C18 C19 C20 120.3(3)
C18 C19 H19A 119.8
C20 C19 H19A 119.8
C15 C20 C19 120.3(3)
C15 C20 H20A 119.8
C19 C20 H20A 119.8
C22 C21 C26 118.3(3)
C22 C21 P2 122.0(2)
C26 C21 P2 119.6(2)
C21 C22 C23 120.2(3)
C21 C22 H22A 119.9
C23 C22 H22A 119.9
C24 C23 C22 120.5(3)
C24 C23 H23A 119.7
C22 C23 H23A 119.7
C23 C24 C25 119.7(3)
C23 C24 H24A 120.1
C25 C24 H24A 120.1
C26 C25 C24 120.5(3)
C26 C25 H25A 119.8
C24 C25 H25A 119.8
C25 C26 C21 120.7(3)
C25 C26 H26A 119.7
C21 C26 H26A 119.7
O1 C27 Fe1 178.4(3)
N1' C28 N1 39.6(3)
N1' C28 S1 118.9(3)
N1 C28 S1 120.0(3)
N1' C28 H28A 132.5
N1 C28 H28A 107.3
S1 C28 H28A 107.3
N1' C28 H28B 70.6
N1 C28 H28B 107.3
S1 C28 H28B 107.3
H28A C28 H28B 106.9
N1' C28 H28C 107.6
N1 C28 H28C 70.1
S1 C28 H28C 107.6
H28A C28 H28C 43.8
H28B C28 H28C 140.2
N1' C28 H28D 107.6
N1 C28 H28D 131.0
S1 C28 H28D 107.6
H28A C28 H28D 65.4
H28B C28 H28D 43.3
H28C C28 H28D 107.0
N1 C29 N1' 39.8(3)
N1 C29 S2 119.6(3)
N1' C29 S2 120.8(3)
N1 C29 H29A 107.4
N1' C29 H29A 69.6
S2 C29 H29A 107.4
N1 C29 H29B 107.4
N1' C29 H29B 130.6
S2 C29 H29B 107.4
H29A C29 H29B 107.0
N1 C29 H29C 132.1
N1' C29 H29C 107.1
S2 C29 H29C 107.1
H29A C29 H29C 44.4
H29B C29 H29C 64.7
N1 C29 H29D 70.1
N1' C29 H29D 107.1
S2 C29 H29D 107.1
H29A C29 H29D 140.7
H29B C29 H29D 44.0
H29C C29 H29D 106.8
O2 C30 Fe2 177.8(3)
C36 C31 C32 118.8(3)
C36 C31 P3 119.5(2)
C32 C31 P3 121.5(2)
C33 C32 C31 120.1(3)
C33 C32 H32A 120.0
C31 C32 H32A 120.0
C34 C33 C32 120.9(3)
C34 C33 H33A 119.5
C32 C33 H33A 119.5
C35 C34 C33 119.3(3)
C35 C34 H34A 120.4
C33 C34 H34A 120.4
C34 C35 C36 120.1(4)
C34 C35 H35A 119.9
C36 C35 H35A 119.9
C31 C36 C35 120.8(3)
C31 C36 H36A 119.6
C35 C36 H36A 119.6
C38 C37 C42 117.9(3)
C38 C37 P3 124.4(2)
C42 C37 P3 117.7(2)
C37 C38 C39 121.5(3)
C37 C38 H38A 119.3
C39 C38 H38A 119.3
C38 C39 C40 119.7(3)
C38 C39 H39A 120.1
C40 C39 H39A 120.1
C41 C40 C39 119.8(3)
C41 C40 H40A 120.1
C39 C40 H40A 120.1
C40 C41 C42 120.4(3)
C40 C41 H41A 119.8
C42 C41 H41A 119.8
C41 C42 C37 120.8(3)
C41 C42 H42A 119.6
C37 C42 H42A 119.6
C44 C43 P3 117.9(2)
C44 C43 H43A 121.1
P3 C43 H43A 121.1
C43 C44 P4 118.4(2)
C43 C44 H44A 120.8
P4 C44 H44A 120.8
C46 C45 C50 118.0(3)
C46 C45 P4 121.3(2)
C50 C45 P4 120.6(2)
C47 C46 C45 121.0(3)
C47 C46 H46A 119.5
C45 C46 H46A 119.5
C46 C47 C48 120.5(3)
C46 C47 H47A 119.7
C48 C47 H47A 119.7
C49 C48 C47 119.2(3)
C49 C48 H48A 120.4
C47 C48 H48A 120.4
C48 C49 C50 120.4(3)
C48 C49 H49A 119.8
C50 C49 H49A 119.8
C49 C50 C45 120.8(3)
C49 C50 H50A 119.6
C45 C50 H50A 119.6
C52 C51 C56 117.6(3)
C52 C51 P4 123.5(2)
C56 C51 P4 119.0(2)
C53 C52 C51 121.4(3)
C53 C52 H52A 119.3
C51 C52 H52A 119.3
C52 C53 C54 120.0(3)
C52 C53 H53A 120.0
C54 C53 H53A 120.0
C55 C54 C53 119.6(3)
C55 C54 H54A 120.2
C53 C54 H54A 120.2
C54 C55 C56 120.7(3)
C54 C55 H55A 119.7
C56 C55 H55A 119.7
C55 C56 C51 120.7(3)
C55 C56 H56A 119.6
C51 C56 H56A 119.6
Cl1 C57 Cl2 111.9(2)
Cl1 C57 H57A 109.2
Cl2 C57 H57A 109.2
Cl1 C57 H57B 109.2
Cl2 C57 H57B 109.2
H57A C57 H57B 107.9

loop_
_geom_bond_atom_site_label_1
_geom_bond_atom_site_label_2
_geom_bond_distance
Fe1 C27 1.738(3)
Fe1 P1 2.1884(8)
Fe1 P2 2.2108(8)
Fe1 S1 2.2592(8)
Fe1 S2 2.2741(8)
Fe1 Fe2 2.6027(6)
Fe2 C30 1.751(3)
Fe2 P3 2.1936(9)
Fe2 P4 2.2296(8)
Fe2 S2 2.2667(8)
Fe2 S1 2.2784(8)
S1 C28 1.858(3)
S2 C29 1.857(3)
P1 C13 1.831(3)
P1 C1 1.841(3)
P1 C7 1.842(3)
P2 C15 1.834(3)
P2 C14 1.840(3)
P2 C21 1.845(3)
P3 C43 1.829(3)
P3 C37 1.835(3)
P3 C31 1.844(3)
P4 C44 1.834(3)
P4 C45 1.842(3)
P4 C51 1.847(3)
O1 C27 1.169(3)
O2 C30 1.151(3)
N1 C29 1.389(5)
N1 C28 1.430(5)
N1 H1 0.925(7)
N1' C28 1.385(7)
N1' C29 1.414(7)
N1' H1' 0.930(9)
C1 C2 1.385(4)
C1 C6 1.403(4)
C2 C3 1.395(4)
C2 H2A 0.9500
C3 C4 1.379(4)
C3 H3A 0.9500
C4 C5 1.406(4)
C4 H4A 0.9500
C5 C6 1.366(4)
C5 H5A 0.9500
C6 H6A 0.9500
C7 C8 1.396(4)
C7 C12 1.403(5)
C8 C9 1.394(5)
C8 H8A 0.9500
C9 C10 1.377(6)
C9 H9A 0.9500
C10 C11 1.383(6)
C10 H10A 0.9500
C11 C12 1.385(5)
C11 H11A 0.9500
C12 H12A 0.9500
C13 C14 1.319(4)
C13 H13A 0.9500
C14 H14A 0.9500
C15 C20 1.387(4)
C15 C16 1.409(4)
C16 C17 1.376(5)
C16 H16A 0.9500
C17 C18 1.377(5)
C17 H17A 0.9500
C18 C19 1.374(5)
C18 H18A 0.9500
C19 C20 1.392(5)
C19 H19A 0.9500
C20 H20A 0.9500
C21 C22 1.383(4)
C21 C26 1.397(4)
C22 C23 1.401(4)
C22 H22A 0.9500
C23 C24 1.360(5)
C23 H23A 0.9500
C24 C25 1.378(5)
C24 H24A 0.9500
C25 C26 1.375(4)
C25 H25A 0.9500
C26 H26A 0.9500
C28 H28A 0.9900
C28 H28B 0.9900
C28 H28C 0.9900
C28 H28D 0.9900
C29 H29A 0.9900
C29 H29B 0.9900
C29 H29C 0.9900
C29 H29D 0.9900
C31 C36 1.369(5)
C31 C32 1.394(4)
C32 C33 1.387(5)
C32 H32A 0.9500
C33 C34 1.378(5)
C33 H33A 0.9500
C34 C35 1.368(6)
C34 H34A 0.9500
C35 C36 1.406(5)
C35 H35A 0.9500
C36 H36A 0.9500
C37 C38 1.379(4)
C37 C42 1.410(4)
C38 C39 1.388(5)
C38 H38A 0.9500
C39 C40 1.386(5)
C39 H39A 0.9500
C40 C41 1.378(5)
C40 H40A 0.9500
C41 C42 1.377(4)
C41 H41A 0.9500
C42 H42A 0.9500
C43 C44 1.317(4)
C43 H43A 0.9500
C44 H44A 0.9500
C45 C46 1.394(4)
C45 C50 1.401(4)
C46 C47 1.385(5)
C46 H46A 0.9500
C47 C48 1.390(5)
C47 H47A 0.9500
C48 C49 1.382(5)
C48 H48A 0.9500
C49 C50 1.394(4)
C49 H49A 0.9500
C50 H50A 0.9500
C51 C52 1.401(4)
C51 C56 1.405(4)
C52 C53 1.375(4)
C52 H52A 0.9500
C53 C54 1.396(5)
C53 H53A 0.9500
C54 C55 1.372(5)
C54 H54A 0.9500
C55 C56 1.384(5)
C55 H55A 0.9500
C56 H56A 0.9500
C57 Cl1 1.732(4)
C57 Cl2 1.742(4)
C57 H57A 0.9900
C57 H57B 0.9900
